data_1519156
loop_
_publ_author_name
'Butler, Ian. R.'
'Coles, Simon J.'
'Hursthouse, Michael B.'

_publ_section_title
;
 C23H23Br2Fe2P
;
_journal_name_full 'Crystal Structure Report Archive'
_journal_page_first 757
_journal_year 1995
_chemical_formula_sum 'C23 H29 Br2 Fe2 P'
_chemical_formula_weight 607.95
_space_group_IT_number 2
_symmetry_cell_setting triclinic
_symmetry_space_group_name_Hall '-P 1'
_symmetry_space_group_name_H-M 'P -1'
_atom_sites_solution_hydrogens geom
_atom_sites_solution_primary direct
_atom_sites_solution_secondary difmap
_cell_angle_alpha 99.180(9)
_cell_angle_beta 93.392(5)
_cell_angle_gamma 90.311(9)
_cell_formula_units_Z 2
_cell_length_a 7.6828(10)
_cell_length_b 9.4950(14)
_cell_length_c 14.6420(13)
_cell_measurement_temperature 293(2)
_cell_volume 1052.5(2)
_computing_structure_refinement 'SHELXL-92 (Sheldrick, 1993)'
_computing_structure_solution 'SHELXS-86 (Sheldrick, 1990)'
_diffrn_ambient_temperature 293(2)
_diffrn_radiation_monochromator graphite
_diffrn_radiation_source 'fine-focus sealed tube'
_diffrn_radiation_type MoK\a
_diffrn_radiation_wavelength 0.71069
_diffrn_reflns_av_R_equivalents 0.0807
_diffrn_reflns_av_sigmaI/netI 0.0729
_diffrn_reflns_limit_h_max 9
_diffrn_reflns_limit_h_min -8
_diffrn_reflns_limit_k_max 10
_diffrn_reflns_limit_k_min -8
_diffrn_reflns_limit_l_max 16
_diffrn_reflns_limit_l_min -15
_diffrn_reflns_number 4038
_diffrn_reflns_theta_max 25.06
_diffrn_reflns_theta_min 2.17
_exptl_absorpt_coefficient_mu 5.259
_exptl_crystal_density_diffrn 1.918
_exptl_crystal_F_000 608
_exptl_crystal_size_max 0.18
_exptl_crystal_size_mid 0.11
_exptl_crystal_size_min 0.11
_refine_diff_density_max 2.242
_refine_diff_density_min -1.038
_refine_diff_density_rms 0.266
_refine_ls_extinction_method none
_refine_ls_goodness_of_fit_all 1.043
_refine_ls_goodness_of_fit_obs 1.131
_refine_ls_matrix_type full
_refine_ls_number_parameters 249
_refine_ls_number_reflns 2896
_refine_ls_number_restraints 0
_refine_ls_restrained_S_all 1.098
_refine_ls_restrained_S_obs 1.131
_refine_ls_R_factor_all 0.0799
_refine_ls_R_factor_obs 0.0687
_refine_ls_shift/esd_max 0.004
_refine_ls_shift/esd_mean 0.001
_refine_ls_structure_factor_coef Fsqd
_refine_ls_weighting_scheme 'calc w=1/[\s^2^(Fo^2^)+(0.1333P)^2^+0.0000P] where P=(Fo^2^+2Fc^2^)/3'
_refine_ls_wR_factor_all 0.1962
_refine_ls_wR_factor_obs 0.1805
_reflns_number_observed 2349
_reflns_number_total 2900
_reflns_observed_criterion >2sigma(I)
_cod_data_source_file eCrystal-757.cif
_cod_data_source_block s92
_cod_depositor_comments
;
Citation :
Butler, Ian. R. and Coles, Simon J. and Hursthouse, Michael B. (1995) 
University of Southampton, Crystal Structure Report Archive. 


http://ecrystals.chem.soton.ac.uk/757/
;
_cod_original_sg_symbol_H-M P-1
_cod_database_code 1519156

loop_
_symmetry_equiv_pos_as_xyz
'x, y, z'
'-x, -y, -z'

loop_
_atom_site_aniso_label
_atom_site_aniso_U_11
_atom_site_aniso_U_22
_atom_site_aniso_U_33
_atom_site_aniso_U_23
_atom_site_aniso_U_13
_atom_site_aniso_U_12
Fe1 0.0169(7) 0.0169(8) 0.0162(7) -0.0001(5) -0.0004(5) 0.0050(5)
Fe2 0.0130(6) 0.0176(8) 0.0159(7) 0.0003(5) -0.0003(5) 0.0028(5)
Br1 0.0327(6) 0.0349(7) 0.0313(6) 0.0086(4) -0.0024(4) 0.0033(4)
Br2 0.0212(6) 0.0509(8) 0.0395(7) -0.0010(5) -0.0079(4) -0.0037(4)
P1 0.0147(11) 0.0142(13) 0.0161(11) -0.0003(8) 0.0000(8) 0.0013(8)
C1 0.023(5) 0.016(5) 0.027(5) 0.001(4) -0.002(4) 0.010(4)
C2 0.029(5) 0.031(6) 0.030(5) -0.003(4) 0.005(4) 0.018(4)
C3 0.019(5) 0.040(7) 0.034(6) 0.005(4) 0.005(4) 0.003(4)
C4 0.018(5) 0.021(5) 0.032(5) -0.002(4) 0.006(4) 0.005(4)
C5 0.018(4) 0.028(6) 0.017(5) 0.005(4) 0.001(4) 0.014(4)
C6 0.015(4) 0.022(5) 0.015(4) -0.001(3) 0.001(3) 0.006(3)
C7 0.015(4) 0.015(5) 0.035(5) 0.001(4) -0.003(4) 0.002(3)
C8 0.024(3) 0.016(3) 0.021(3) 0.001(2) -0.006(3) 0.005(2)
C9 0.024(3) 0.016(3) 0.021(3) 0.001(2) -0.006(3) 0.005(2)
C10 0.010(4) 0.013(5) 0.023(5) -0.004(3) 0.002(3) 0.005(3)
C11 0.015(4) 0.020(5) 0.018(4) 0.001(3) 0.002(3) 0.001(3)
C12 0.026(5) 0.027(5) 0.021(5) -0.003(4) -0.003(4) -0.002(4)
C13 0.028(5) 0.027(5) 0.014(4) 0.002(4) -0.006(4) 0.004(4)
C14 0.014(4) 0.021(5) 0.012(4) 0.002(3) 0.001(3) 0.002(3)
C15 0.020(5) 0.019(5) 0.018(5) -0.004(3) -0.004(3) 0.004(4)
C16 0.033(5) 0.012(5) 0.025(5) 0.002(4) 0.007(4) 0.006(4)
C17 0.013(4) 0.038(6) 0.020(5) 0.008(4) 0.008(3) 0.002(4)
C18 0.016(4) 0.028(5) 0.012(4) 0.003(3) 0.000(3) -0.004(4)
C19 0.022(5) 0.018(5) 0.015(4) 0.002(3) -0.004(3) 0.004(3)
C20 0.025(5) 0.036(6) 0.014(5) 0.003(4) 0.000(4) -0.007(4)
C21 0.020(5) 0.019(6) 0.022(5) 0.008(3) 0.010(4) 0.008(4)
C22 0.034(5) 0.020(5) 0.015(5) -0.004(3) 0.004(4) 0.001(4)
C23 0.013(4) 0.034(6) 0.017(5) 0.003(4) -0.001(3) -0.001(4)

loop_
_atom_site_label
_atom_site_type_symbol
_atom_site_fract_x
_atom_site_fract_y
_atom_site_fract_z
_atom_site_U_iso_or_equiv
_atom_site_thermal_displace_type
_atom_site_occupancy
_atom_site_calc_flag
_atom_site_refinement_flags
_atom_site_disorder_group
Fe1 Fe 0.67855(15) -0.21819(12) -0.26532(8) 0.0170(4) Uani 1 d . .
Fe2 Fe 0.27063(14) 0.29834(12) -0.30467(8) 0.0158(4) Uani 1 d . .
Br1 Br 0.17202(12) 0.34163(10) 0.05923(7) 0.0328(3) Uani 1 d . .
Br2 Br -0.11639(12) 0.24474(11) -0.44666(7) 0.0385(4) Uani 1 d . .
P1 P 0.6150(3) 0.1542(2) -0.18595(14) 0.0153(5) Uani 1 d . .
C1 C 0.7924(11) -0.4120(9) -0.2614(6) 0.022(2) Uani 1 d . .
H1 H 0.7363(11) -0.4987(9) -0.2604(6) 0.027 Uiso 1 calc R .
C2 C 0.8390(12) -0.3548(10) -0.3403(7) 0.031(2) Uani 1 d . .
H2 H 0.8167(12) -0.3973(10) -0.4017(7) 0.037 Uiso 1 calc R .
C3 C 0.9247(11) -0.2227(10) -0.3101(7) 0.031(2) Uani 1 d . .
H3 H 0.9688(11) -0.1632(10) -0.3482(7) 0.037 Uiso 1 calc R .
C4 C 0.9324(11) -0.1960(9) -0.2131(6) 0.024(2) Uani 1 d . .
H4 H 0.9838(11) -0.1171(9) -0.1751(6) 0.029 Uiso 1 calc R .
C5 C 0.8490(11) -0.3096(9) -0.1848(6) 0.021(2) Uani 1 d . .
H5 H 0.8325(11) -0.3173(9) -0.1234(6) 0.025 Uiso 1 calc R .
C6 C 0.4710(10) -0.1364(9) -0.1932(6) 0.018(2) Uani 1 d . .
H6 H 0.4594(10) -0.1324(9) -0.1299(6) 0.021 Uiso 1 calc R .
C7 C 0.4161(11) -0.2518(9) -0.2633(6) 0.022(2) Uani 1 d . .
H7 H 0.3622(11) -0.3359(9) -0.2541(6) 0.027 Uiso 1 calc R .
C8 C 0.4580(11) -0.2158(9) -0.3495(6) 0.0209(14) Uani 1 d . .
H8 H 0.4355(11) -0.2715(9) -0.4073(6) 0.025 Uiso 1 calc R .
C9 C 0.5407(11) -0.0794(9) -0.3319(6) 0.0209(14) Uani 1 d . .
H9 H 0.5841(11) -0.0316(9) -0.3766(6) 0.025 Uiso 1 calc R .
C10 C 0.5468(10) -0.0275(8) -0.2358(6) 0.016(2) Uani 1 d . .
C11 C 0.6329(11) 0.1516(9) -0.0591(6) 0.018(2) Uani 1 d . .
H11 H 0.5244(11) 0.1119(9) -0.0411(6) 0.021 Uiso 1 calc R .
C12 C 0.6573(12) 0.3048(9) -0.0079(6) 0.025(2) Uani 1 d . .
H12A H 0.5541(31) 0.3580(19) -0.0182(33) 0.038 Uiso 1 calc R .
H12B H 0.7552(48) 0.3488(22) -0.0306(29) 0.038 Uiso 1 calc R .
H12C H 0.6779(76) 0.3036(10) 0.0573(8) 0.038 Uiso 1 calc R .
C13 C 0.7842(11) 0.0607(9) -0.0320(6) 0.023(2) Uani 1 d . .
H13A H 0.7726(39) -0.0332(19) -0.0678(26) 0.035 Uiso 1 calc R .
H13B H 0.7831(41) 0.0543(46) 0.0327(10) 0.035 Uiso 1 calc R .
H13C H 0.8922(12) 0.1036(31) -0.0440(34) 0.035 Uiso 1 calc R .
C14 C 0.4023(10) 0.2368(8) -0.1918(5) 0.016(2) Uani 1 d . .
C15 C 0.3726(11) 0.3876(9) -0.1774(6) 0.020(2) Uani 1 d . .
H15 H 0.4595(11) 0.4578(9) -0.1655(6) 0.024 Uiso 1 calc R .
C16 C 0.1938(12) 0.4131(9) -0.1838(6) 0.023(2) Uani 1 d . .
H16 H 0.1425(12) 0.5024(9) -0.1766(6) 0.028 Uiso 1 calc R .
C17 C 0.1037(11) 0.2801(10) -0.2032(6) 0.023(2) Uani 1 d . .
H17 H -0.0166(11) 0.2665(10) -0.2113(6) 0.028 Uiso 1 calc R .
C18 C 0.2308(10) 0.1708(10) -0.2079(5) 0.019(2) Uani 1 d . .
H18 H 0.2073(10) 0.0731(10) -0.2195(5) 0.022 Uiso 1 calc R .
C19 C 0.2076(11) 0.4146(9) -0.4077(5) 0.018(2) Uani 1 d . .
H19 H 0.1526(11) 0.5023(9) -0.4014(5) 0.022 Uiso 1 calc R .
C20 C 0.3910(11) 0.3903(10) -0.4014(6) 0.025(2) Uani 1 d . .
H20 H 0.4785(11) 0.4599(10) -0.3893(6) 0.030 Uiso 1 calc R .
C21 C 0.4154(11) 0.2411(9) -0.4169(6) 0.020(2) Uani 1 d . .
H21 H 0.5224(11) 0.1958(9) -0.4170(6) 0.024 Uiso 1 calc R .
C22 C 0.2534(12) 0.1732(10) -0.4321(6) 0.024(2) Uani 1 d . .
H22 H 0.2331(12) 0.0751(10) -0.4444(6) 0.028 Uiso 1 calc R .
C23 C 0.1267(11) 0.2777(10) -0.4255(6) 0.022(2) Uani 1 d . .

loop_
_atom_type_symbol
_atom_type_description
_atom_type_scat_dispersion_real
_atom_type_scat_dispersion_imag
_atom_type_scat_source
C C 0.0033 0.0016 'International Tables Vol C Tables 4.2.6.8 and 6.1.1.4'
H H 0.0000 0.0000 'International Tables Vol C Tables 4.2.6.8 and 6.1.1.4'
P P 0.1023 0.0942 'International Tables Vol C Tables 4.2.6.8 and 6.1.1.4'
Br Br -0.2901 2.4595 'International Tables Vol C Tables 4.2.6.8 and 6.1.1.4'
Fe Fe 0.3463 0.8444 'International Tables Vol C Tables 4.2.6.8 and 6.1.1.4'

loop_
_geom_angle_atom_site_label_1
_geom_angle_atom_site_label_2
_geom_angle_atom_site_label_3
_geom_angle
_geom_angle_site_symmetry_1
_geom_angle_site_symmetry_3
C5 Fe1 C9 165.2(3) . .
C5 Fe1 C2 67.6(4) . .
C9 Fe1 C2 117.9(4) . .
C5 Fe1 C8 153.7(3) . .
C9 Fe1 C8 40.9(3) . .
C2 Fe1 C8 104.6(4) . .
C5 Fe1 C3 67.1(4) . .
C9 Fe1 C3 107.4(4) . .
C2 Fe1 C3 40.5(4) . .
C8 Fe1 C3 124.2(4) . .
C5 Fe1 C7 121.4(4) . .
C9 Fe1 C7 68.3(4) . .
C2 Fe1 C7 123.6(4) . .
C8 Fe1 C7 40.5(4) . .
C3 Fe1 C7 160.9(4) . .
C5 Fe1 C4 39.9(4) . .
C9 Fe1 C4 127.2(3) . .
C2 Fe1 C4 67.9(4) . .
C8 Fe1 C4 162.5(4) . .
C3 Fe1 C4 40.1(4) . .
C7 Fe1 C4 156.8(4) . .
C5 Fe1 C1 40.6(3) . .
C9 Fe1 C1 152.0(3) . .
C2 Fe1 C1 40.6(4) . .
C8 Fe1 C1 117.1(3) . .
C3 Fe1 C1 68.2(4) . .
C7 Fe1 C1 106.3(3) . .
C4 Fe1 C1 68.3(3) . .
C5 Fe1 C6 111.4(3) . .
C9 Fe1 C6 67.8(3) . .
C2 Fe1 C6 162.3(4) . .
C8 Fe1 C6 68.1(3) . .
C3 Fe1 C6 156.8(4) . .
C7 Fe1 C6 40.6(3) . .
C4 Fe1 C6 123.6(3) . .
C1 Fe1 C6 127.0(3) . .
C5 Fe1 C10 129.5(3) . .
C9 Fe1 C10 40.3(3) . .
C2 Fe1 C10 153.7(4) . .
C8 Fe1 C10 68.3(3) . .
C3 Fe1 C10 121.2(3) . .
C7 Fe1 C10 68.4(3) . .
C4 Fe1 C10 110.9(3) . .
C1 Fe1 C10 165.5(3) . .
C6 Fe1 C10 40.5(3) . .
C23 Fe2 C15 159.4(4) . .
C23 Fe2 C19 40.9(3) . .
C15 Fe2 C19 123.0(3) . .
C23 Fe2 C18 122.0(3) . .
C15 Fe2 C18 68.5(3) . .
C19 Fe2 C18 157.6(3) . .
C23 Fe2 C22 40.1(4) . .
C15 Fe2 C22 159.2(4) . .
C19 Fe2 C22 68.3(4) . .
C18 Fe2 C22 107.9(4) . .
C23 Fe2 C21 67.3(3) . .
C15 Fe2 C21 124.0(3) . .
C19 Fe2 C21 68.3(3) . .
C18 Fe2 C21 123.9(3) . .
C22 Fe2 C21 39.7(3) . .
C23 Fe2 C16 123.5(4) . .
C15 Fe2 C16 40.1(3) . .
C19 Fe2 C16 107.0(3) . .
C18 Fe2 C16 68.3(3) . .
C22 Fe2 C16 159.5(4) . .
C21 Fe2 C16 159.0(3) . .
C23 Fe2 C20 68.2(3) . .
C15 Fe2 C20 108.1(4) . .
C19 Fe2 C20 41.0(3) . .
C18 Fe2 C20 160.0(4) . .
C22 Fe2 C20 67.9(3) . .
C21 Fe2 C20 40.5(3) . .
C16 Fe2 C20 122.6(3) . .
C23 Fe2 C17 107.2(3) . .
C15 Fe2 C17 68.1(4) . .
C19 Fe2 C17 121.4(4) . .
C18 Fe2 C17 40.8(3) . .
C22 Fe2 C17 123.5(3) . .
C21 Fe2 C17 159.5(3) . .
C16 Fe2 C17 40.5(3) . .
C20 Fe2 C17 157.9(4) . .
C23 Fe2 C14 158.1(3) . .
C15 Fe2 C14 41.1(3) . .
C19 Fe2 C14 159.5(3) . .
C18 Fe2 C14 41.4(3) . .
C22 Fe2 C14 122.5(3) . .
C21 Fe2 C14 107.9(3) . .
C16 Fe2 C14 68.9(3) . .
C20 Fe2 C14 123.1(3) . .
C17 Fe2 C14 69.4(3) . .
C14 P1 C10 97.9(4) . .
C14 P1 C11 97.7(4) . .
C10 P1 C11 103.8(4) . .
C5 C1 C2 105.3(8) . .
C5 C1 Fe1 67.9(5) . .
C2 C1 Fe1 69.1(5) . .
C3 C2 C1 108.4(8) . .
C3 C2 Fe1 69.9(5) . .
C1 C2 Fe1 70.4(5) . .
C4 C3 C2 108.5(8) . .
C4 C3 Fe1 70.5(5) . .
C2 C3 Fe1 69.6(5) . .
C5 C4 C3 106.8(8) . .
C5 C4 Fe1 68.3(5) . .
C3 C4 Fe1 69.5(5) . .
C4 C5 C1 110.9(8) . .
C4 C5 Br1 127.0(7) . 2_655
C1 C5 Br1 121.8(7) . 2_655
C4 C5 Fe1 71.9(5) . .
C1 C5 Fe1 71.4(5) . .
Br1 C5 Fe1 128.5(4) 2_655 .
C7 C6 C10 108.8(8) . .
C7 C6 Fe1 69.3(5) . .
C10 C6 Fe1 70.7(4) . .
C6 C7 C8 107.8(8) . .
C6 C7 Fe1 70.1(5) . .
C8 C7 Fe1 69.6(5) . .
C9 C8 C7 107.6(7) . .
C9 C8 Fe1 69.2(5) . .
C7 C8 Fe1 69.9(5) . .
C8 C9 C10 109.3(8) . .
C8 C9 Fe1 70.0(5) . .
C10 C9 Fe1 71.7(5) . .
C9 C10 C6 106.5(7) . .
C9 C10 P1 123.1(6) . .
C6 C10 P1 129.9(6) . .
C9 C10 Fe1 68.0(4) . .
C6 C10 Fe1 68.9(4) . .
P1 C10 Fe1 133.7(4) . .
C13 C11 C12 109.9(7) . .
C13 C11 P1 111.6(6) . .
C12 C11 P1 109.0(6) . .
C15 C14 C18 105.3(7) . .
C15 C14 P1 125.2(6) . .
C18 C14 P1 129.5(6) . .
C15 C14 Fe2 68.6(5) . .
C18 C14 Fe2 68.8(5) . .
P1 C14 Fe2 128.2(4) . .
C16 C15 C14 109.9(7) . .
C16 C15 Fe2 70.5(5) . .
C14 C15 Fe2 70.3(4) . .
C15 C16 C17 108.5(7) . .
C15 C16 Fe2 69.4(5) . .
C17 C16 Fe2 69.8(5) . .
C18 C17 C16 107.6(7) . .
C18 C17 Fe2 69.3(5) . .
C16 C17 Fe2 69.7(5) . .
C17 C18 C14 108.7(8) . .
C17 C18 Fe2 69.8(5) . .
C14 C18 Fe2 69.8(4) . .
C23 C19 C20 105.9(7) . .
C23 C19 Fe2 68.3(5) . .
C20 C19 Fe2 69.4(5) . .
C21 C20 C19 107.6(7) . .
C21 C20 Fe2 69.8(5) . .
C19 C20 Fe2 69.7(5) . .
C22 C21 C20 108.8(8) . .
C22 C21 Fe2 70.1(5) . .
C20 C21 Fe2 69.7(5) . .
C23 C22 C21 107.9(8) . .
C23 C22 Fe2 68.8(5) . .
C21 C22 Fe2 70.1(5) . .
C22 C23 C19 109.7(7) . .
C22 C23 Br2 125.6(7) . .
C19 C23 Br2 124.5(6) . .
C22 C23 Fe2 71.1(5) . .
C19 C23 Fe2 70.8(5) . .
Br2 C23 Fe2 128.3(4) . .

loop_
_geom_bond_atom_site_label_1
_geom_bond_atom_site_label_2
_geom_bond_distance
_geom_bond_site_symmetry_2
Fe1 C5 2.003(8) .
Fe1 C9 2.028(8) .
Fe1 C2 2.032(9) .
Fe1 C8 2.038(8) .
Fe1 C3 2.036(9) .
Fe1 C7 2.043(8) .
Fe1 C4 2.050(9) .
Fe1 C1 2.049(8) .
Fe1 C6 2.053(8) .
Fe1 C10 2.076(8) .
Fe2 C23 2.011(8) .
Fe2 C15 2.030(8) .
Fe2 C19 2.044(8) .
Fe2 C18 2.040(8) .
Fe2 C22 2.042(8) .
Fe2 C21 2.043(8) .
Fe2 C16 2.045(8) .
Fe2 C20 2.041(8) .
Fe2 C17 2.047(8) .
Fe2 C14 2.053(8) .
Br1 C5 1.927(9) 2_655
Br2 C23 1.891(8) .
P1 C14 1.820(8) .
P1 C10 1.824(8) .
P1 C11 1.859(8) .
C1 C5 1.408(12) .
C1 C2 1.415(13) .
C2 C3 1.408(13) .
C3 C4 1.400(13) .
C4 C5 1.383(12) .
C5 Br1 1.927(9) 2_655
C6 C7 1.420(12) .
C6 C10 1.428(12) .
C7 C8 1.414(13) .
C8 C9 1.419(12) .
C9 C10 1.414(12) .
C11 C13 1.523(12) .
C11 C12 1.531(12) .
C14 C15 1.435(12) .
C14 C18 1.446(11) .
C15 C16 1.396(12) .
C16 C17 1.417(12) .
C17 C18 1.425(12) .
C19 C23 1.417(12) .
C19 C20 1.429(12) .
C20 C21 1.414(12) .
C21 C22 1.388(12) .
C22 C23 1.390(13) .
